data_7012371
loop_
_publ_author_name
'Gibson, Vernon C.'
'Halliwell, Catherine M.'
'Long, Nicholas J.'
'Oxford, Philip J.'
'Smith, Andrew M.'
'White, Andrew J. P.'
'Williams, David J.'

_publ_section_title
;
 Synthetic, spectroscopic and olefin oligomerisation studies on nickel
 and palladium complexes containing ferrocene substituted nitrogen
 donor ligands
;
_journal_issue 5
_journal_name_full 'Dalton Transactions'
_journal_page_first 918
_journal_paper_doi 10.1039/b210463f
_journal_year 2003
_chemical_formula_sum 'C25 H24 Cl4 Fe N4 Pd'
_chemical_formula_weight 684.53
_chemical_name_systematic
; 
? 
;
_space_group_IT_number 14
_symmetry_cell_setting monoclinic
_symmetry_space_group_name_Hall '-P 2ybc'
_symmetry_space_group_name_H-M 'P 1 21/c 1'
_atom_sites_solution_hydrogens geom
_atom_sites_solution_primary direct
_atom_sites_solution_secondary difmap
_audit_creation_method SHELXL
_cell_angle_alpha 90.00
_cell_angle_beta 107.042(5)
_cell_angle_gamma 90.00
_cell_formula_units_Z 4
_cell_length_a 13.9829(9)
_cell_length_b 8.8915(5)
_cell_length_c 21.9911(13)
_cell_measurement_reflns_used 31
_cell_measurement_temperature 293(2)
_cell_measurement_theta_max 12.52
_cell_measurement_theta_min 4.78
_cell_volume 2614.1(3)
_computing_cell_refinement 'Siemens XSCANS'
_computing_data_collection 'Siemens XSCANS'
_computing_data_reduction 'Siemens SHELXTL'
_computing_molecular_graphics 'Siemens SHELXTL'
_computing_publication_material 'Siemens SHELXTL'
_computing_structure_refinement 'SHELXL-93 (Sheldrick, 1993)'
_computing_structure_solution 'SHELXS-86 (Sheldrick, 1990)'
_diffrn_ambient_temperature 293(2)
_diffrn_measurement_device 'Siemens P4'
_diffrn_measurement_method '\w scans'
_diffrn_radiation_monochromator graphite
_diffrn_radiation_source 'fine-focus sealed tube'
_diffrn_radiation_type MoK\a
_diffrn_radiation_wavelength 0.71073
_diffrn_reflns_av_R_equivalents 0.0457
_diffrn_reflns_av_sigmaI/netI 0.0535
_diffrn_reflns_limit_h_max 16
_diffrn_reflns_limit_h_min 0
_diffrn_reflns_limit_k_max 10
_diffrn_reflns_limit_k_min 0
_diffrn_reflns_limit_l_max 25
_diffrn_reflns_limit_l_min -26
_diffrn_reflns_number 4804
_diffrn_reflns_theta_max 25.00
_diffrn_reflns_theta_min 1.94
_diffrn_standards_decay_% 4.27
_diffrn_standards_interval_count 97
_diffrn_standards_number 3
_exptl_absorpt_coefficient_mu 1.674
_exptl_absorpt_correction_T_max 0.5112
_exptl_absorpt_correction_T_min 0.4412
_exptl_absorpt_correction_type Ellipsoidal
_exptl_crystal_colour 'Deep red'
_exptl_crystal_density_diffrn 1.739
_exptl_crystal_description prisms
_exptl_crystal_F_000 1368
_exptl_crystal_size_max 0.50
_exptl_crystal_size_mid 0.47
_exptl_crystal_size_min 0.40
_refine_diff_density_max 0.507
_refine_diff_density_min -0.456
_refine_diff_density_rms 0.092
_refine_ls_extinction_method none
_refine_ls_goodness_of_fit_all 1.021
_refine_ls_goodness_of_fit_obs 1.064
_refine_ls_matrix_type full
_refine_ls_number_parameters 316
_refine_ls_number_reflns 4249
_refine_ls_number_restraints 0
_refine_ls_restrained_S_all 1.122
_refine_ls_restrained_S_obs 1.064
_refine_ls_R_factor_all 0.0650
_refine_ls_R_factor_obs 0.0409
_refine_ls_shift/esd_max -0.001
_refine_ls_shift/esd_mean 0.000
_refine_ls_structure_factor_coef Fsqd
_refine_ls_weighting_details 'w=1/[\s^2^(Fo^2^)+(0.0542P)^2^+0.0000P] where P=(Fo^2^+2Fc^2^)/3'
_refine_ls_weighting_scheme calc
_refine_ls_wR_factor_all 0.1133
_refine_ls_wR_factor_obs 0.0930
_reflns_number_observed 3494
_reflns_number_total 4601
_reflns_observed_criterion >2sigma(I)
_cod_data_source_file b210463f.txt
_cod_data_source_block Compound_7A
_cod_depositor_comments
;
The following automatic conversions were performed:
'_symmetry_cell_setting' value 'Monoclinic' changed to 'monoclinic'
according to '/home/saulius/struct/CIF-dictionaries/cif_core.dic'
dictionary named 'cif_core.dic' version 2.4.1 from 2010-06-29.

Automatic conversion script
Id: cif_fix_enum 1527 2010-12-29 10:47:43Z saulius 

The following automatic conversions were performed:

'_refine_ls_weighting_scheme' value 'calc
w=1/[\s^2^(Fo^2^)+(0.0542P)^2^+0.0000P] where P=(Fo^2^+2Fc^2^)/3' was
changed to 'calc'. New tag '_refine_ls_weighting_details' was
created. The value of the new tag was set to
'w=1/[\s^2^(Fo^2^)+(0.0542P)^2^+0.0000P] where P=(Fo^2^+2Fc^2^)/3'.

Automatic conversion script
Id: cif_fix_values 3143 2015-03-26 13:38:13Z robertas 
;
_cod_original_sg_symbol_H-M P2(1)/c
_cod_original_formula_sum 'C25 H24 N4 Cl4 Fe Pd'
_cod_database_code 7012371

loop_
_symmetry_equiv_pos_as_xyz
'x, y, z'
'-x, y+1/2, -z+1/2'
'-x, -y, -z'
'x, -y-1/2, z-1/2'

loop_
_atom_site_aniso_label
_atom_site_aniso_U_11
_atom_site_aniso_U_22
_atom_site_aniso_U_33
_atom_site_aniso_U_23
_atom_site_aniso_U_13
_atom_site_aniso_U_12
Pd 0.0359(2) 0.0363(2) 0.0314(2) -0.0002(2) 0.01251(13) 0.0045(2)
Cl1 0.0418(7) 0.0609(9) 0.0642(8) -0.0175(7) 0.0237(6) 0.0015(6)
Cl2 0.0512(7) 0.0473(8) 0.0550(7) -0.0011(6) 0.0282(6) 0.0101(6)
Fe 0.0310(3) 0.0337(4) 0.0295(3) -0.0027(3) 0.0075(3) -0.0002(3)
C1 0.032(2) 0.040(3) 0.030(2) 0.001(2) 0.011(2) -0.001(2)
C2 0.045(3) 0.041(3) 0.037(3) 0.006(2) 0.011(2) -0.005(2)
C3 0.049(3) 0.057(3) 0.026(2) -0.004(2) 0.013(2) -0.007(3)
C4 0.040(3) 0.046(3) 0.044(3) -0.013(2) 0.017(2) -0.001(2)
C5 0.030(2) 0.035(3) 0.044(3) -0.003(2) 0.010(2) 0.000(2)
C6 0.032(2) 0.042(3) 0.044(3) -0.006(2) 0.014(2) -0.006(2)
C7 0.032(2) 0.057(3) 0.046(3) -0.006(2) 0.005(2) -0.003(2)
C8 0.034(3) 0.061(4) 0.046(3) 0.005(3) 0.002(2) 0.007(2)
C9 0.042(3) 0.049(3) 0.057(3) 0.000(3) 0.018(2) 0.014(3)
C10 0.034(2) 0.047(3) 0.038(2) -0.010(2) 0.015(2) 0.001(2)
N11 0.037(2) 0.035(2) 0.037(2) -0.001(2) 0.005(2) -0.003(2)
C11 0.045(3) 0.041(3) 0.033(2) -0.002(2) 0.008(2) -0.011(2)
C12 0.032(2) 0.045(3) 0.039(3) -0.006(2) 0.010(2) 0.000(2)
N13 0.038(2) 0.044(2) 0.034(2) -0.009(2) 0.009(2) 0.004(2)
C14 0.038(3) 0.062(4) 0.032(2) -0.014(2) 0.002(2) 0.008(3)
C15 0.038(3) 0.069(4) 0.048(3) -0.026(3) -0.002(2) 0.003(3)
C16 0.050(3) 0.057(4) 0.059(3) -0.017(3) 0.013(3) -0.012(3)
C17 0.044(3) 0.051(3) 0.048(3) -0.009(3) 0.010(2) -0.008(3)
C18 0.062(4) 0.087(5) 0.032(3) -0.007(3) 0.001(2) 0.014(4)
N19 0.040(2) 0.041(3) 0.046(2) -0.006(2) 0.016(2) -0.004(2)
C19 0.040(3) 0.035(3) 0.051(3) 0.004(2) 0.015(2) -0.001(2)
C20 0.040(3) 0.039(3) 0.050(3) 0.001(2) 0.027(2) -0.001(2)
N21 0.045(2) 0.029(2) 0.045(2) 0.005(2) 0.024(2) 0.007(2)
C22 0.057(3) 0.048(3) 0.056(3) 0.012(3) 0.033(3) 0.018(3)
C23 0.075(4) 0.043(3) 0.078(4) 0.018(3) 0.047(4) 0.015(3)
C24 0.072(4) 0.038(3) 0.093(5) -0.003(3) 0.051(4) -0.005(3)
C25 0.057(3) 0.049(3) 0.063(4) -0.008(3) 0.033(3) -0.008(3)
C26 0.067(4) 0.070(4) 0.050(3) 0.018(3) 0.019(3) 0.020(4)
C30 0.047(3) 0.055(4) 0.070(4) 0.008(3) 0.012(3) 0.000(3)
Cl3 0.0663(10) 0.0617(10) 0.0738(10) -0.0111(8) 0.0305(8) 0.0015(8)
Cl4 0.138(2) 0.105(2) 0.121(2) 0.048(2) 0.091(2) 0.050(2)

loop_
_atom_site_label
_atom_site_type_symbol
_atom_site_fract_x
_atom_site_fract_y
_atom_site_fract_z
_atom_site_U_iso_or_equiv
_atom_site_thermal_displace_type
_atom_site_occupancy
_atom_site_calc_flag
_atom_site_refinement_flags
_atom_site_disorder_group
Pd Pd 0.21034(3) 0.29762(5) 0.43240(2) 0.03394(12) Uani 1 d . .
Cl1 Cl 0.09275(11) 0.4182(2) 0.46933(8) 0.0539(4) Uani 1 d . .
Cl2 Cl 0.33119(11) 0.1714(2) 0.39979(7) 0.0485(3) Uani 1 d . .
Fe Fe 0.38757(5) 0.13754(8) 0.68160(3) 0.0317(2) Uani 1 d . .
C1 C 0.2408(4) 0.0746(6) 0.6454(2) 0.0336(10) Uani 1 d . .
C2 C 0.2855(4) -0.0045(7) 0.7031(2) 0.0414(11) Uani 1 d . .
H2A H 0.2906(4) -0.1084(7) 0.7076(2) 0.050 Uiso 1 calc R .
C3 C 0.3207(4) 0.1023(7) 0.7523(2) 0.0437(12) Uani 1 d . .
H3A H 0.3535(4) 0.0810(7) 0.7947(2) 0.052 Uiso 1 calc R .
C4 C 0.2973(4) 0.2483(7) 0.7254(3) 0.0425(12) Uani 1 d . .
H4A H 0.3114(4) 0.3387(7) 0.7475(3) 0.051 Uiso 1 calc R .
C5 C 0.2485(3) 0.2326(6) 0.6591(2) 0.0367(10) Uani 1 d . .
H5A H 0.2258(3) 0.3103(6) 0.6301(2) 0.044 Uiso 1 calc R .
C6 C 0.4704(4) 0.2551(6) 0.6344(2) 0.0388(11) Uani 1 d . .
C7 C 0.5205(4) 0.2515(7) 0.7014(3) 0.0460(12) Uani 1 d . .
H7A H 0.5380(4) 0.3347(7) 0.7279(3) 0.055 Uiso 1 calc R .
C8 C 0.5384(4) 0.1005(8) 0.7199(3) 0.0492(13) Uani 1 d . .
H8A H 0.5708(4) 0.0670(8) 0.7608(3) 0.059 Uiso 1 calc R .
C9 C 0.4988(4) 0.0071(7) 0.6657(3) 0.0485(13) Uani 1 d . .
H9A H 0.5005(4) -0.0974(7) 0.6652(3) 0.058 Uiso 1 calc R .
C10 C 0.4566(4) 0.1010(6) 0.6132(2) 0.0386(11) Uani 1 d . .
H10A H 0.4252(4) 0.0691(6) 0.5719(2) 0.046 Uiso 1 calc R .
N11 N 0.1929(3) 0.0055(5) 0.5866(2) 0.0375(9) Uani 1 d . .
C11 C 0.1866(4) 0.0756(6) 0.5357(2) 0.0404(11) Uani 1 d . .
H11A H 0.2186(4) 0.1681(6) 0.5379(2) 0.048 Uiso 1 calc R .
C12 C 0.1303(4) 0.0158(6) 0.4729(2) 0.0385(11) Uani 1 d . .
N13 N 0.1286(3) 0.1025(5) 0.4217(2) 0.0390(9) Uani 1 d . .
C14 C 0.0744(4) 0.0576(7) 0.3626(2) 0.0457(13) Uani 1 d . .
C15 C 0.0214(4) -0.0758(8) 0.3549(3) 0.055(2) Uani 1 d . .
H15A H -0.0176(4) -0.1042(8) 0.3146(3) 0.066 Uiso 1 calc R .
C16 C 0.0254(5) -0.1678(8) 0.4064(3) 0.056(2) Uani 1 d . .
H16A H -0.0079(5) -0.2596(8) 0.4010(3) 0.067 Uiso 1 calc R .
C17 C 0.0804(4) -0.1193(7) 0.4663(3) 0.0485(13) Uani 1 d . .
H17A H 0.0837(4) -0.1778(7) 0.5019(3) 0.058 Uiso 1 calc R .
C18 C 0.0722(5) 0.1570(9) 0.3080(3) 0.063(2) Uani 1 d . .
H18A H 0.0221(5) 0.1220(9) 0.2708(3) 0.094 Uiso 1 d R .
H18B H 0.1364(5) 0.1554(9) 0.3004(3) 0.094 Uiso 1 d R .
H18C H 0.0567(5) 0.2579(9) 0.3175(3) 0.094 Uiso 1 d R .
N19 N 0.4421(3) 0.3890(5) 0.6004(2) 0.0417(10) Uani 1 d . .
C19 C 0.3961(4) 0.3796(6) 0.5416(3) 0.0416(11) Uani 1 d . .
H19A H 0.3814(4) 0.2848(6) 0.5234(3) 0.050 Uiso 1 calc R .
C20 C 0.3647(4) 0.5136(6) 0.5009(3) 0.0403(11) Uani 1 d . .
N21 N 0.2913(3) 0.4941(5) 0.4463(2) 0.0372(9) Uani 1 d . .
C22 C 0.2626(5) 0.6084(7) 0.4043(3) 0.0500(14) Uani 1 d . .
C23 C 0.3089(6) 0.7481(7) 0.4183(4) 0.060(2) Uani 1 d . .
H23A H 0.2905(6) 0.8263(7) 0.3891(4) 0.072 Uiso 1 calc R .
C24 C 0.3814(6) 0.7708(7) 0.4748(4) 0.062(2) Uani 1 d . .
H24A H 0.4099(6) 0.8654(7) 0.4850(4) 0.075 Uiso 1 calc R .
C25 C 0.4119(5) 0.6520(7) 0.5166(3) 0.0529(14) Uani 1 d . .
H25A H 0.4628(5) 0.6644(7) 0.5544(3) 0.063 Uiso 1 calc R .
C26 C 0.1809(5) 0.5808(9) 0.3440(3) 0.062(2) Uani 1 d . .
H26A H 0.1698(5) 0.6704(9) 0.3184(3) 0.093 Uiso 1 d R .
H26B H 0.1206(5) 0.5543(9) 0.3538(3) 0.093 Uiso 1 d R .
H26C H 0.2000(5) 0.5002(9) 0.3209(3) 0.093 Uiso 1 d R .
C30 C 0.1483(5) 0.6563(8) 0.6285(3) 0.058(2) Uani 1 d . .
H30A H 0.1300(5) 0.7618(8) 0.6228(3) 0.070 Uiso 1 calc R .
H30B H 0.0993(5) 0.5991(8) 0.5965(3) 0.070 Uiso 1 calc R .
Cl3 Cl 0.26701(14) 0.6307(2) 0.61844(9) 0.0651(4) Uani 1 d . .
Cl4 Cl 0.1474(2) 0.5978(3) 0.70403(14) 0.1103(10) Uani 1 d . .

loop_
_atom_type_symbol
_atom_type_description
_atom_type_scat_dispersion_real
_atom_type_scat_dispersion_imag
_atom_type_scat_source
C C 0.0033 0.0016 'International Tables Vol C Tables 4.2.6.8 and 6.1.1.4'
H H 0.0000 0.0000 'International Tables Vol C Tables 4.2.6.8 and 6.1.1.4'
N N 0.0061 0.0033 'International Tables Vol C Tables 4.2.6.8 and 6.1.1.4'
Cl Cl 0.1484 0.1585 'International Tables Vol C Tables 4.2.6.8 and 6.1.1.4'
Fe Fe 0.3463 0.8444 'International Tables Vol C Tables 4.2.6.8 and 6.1.1.4'
Pd Pd -0.9988 1.0072 'International Tables Vol C Tables 4.2.6.8 and 6.1.1.4'

loop_
_geom_angle_atom_site_label_1
_geom_angle_atom_site_label_2
_geom_angle_atom_site_label_3
_geom_angle
_geom_angle_site_symmetry_1
_geom_angle_site_symmetry_3
_geom_angle_publ_flag
N13 Pd N21 177.9(2) . . ?
N13 Pd Cl1 90.16(12) . . ?
N21 Pd Cl1 88.32(12) . . ?
N13 Pd Cl2 89.26(12) . . ?
N21 Pd Cl2 92.19(12) . . ?
Cl1 Pd Cl2 177.39(6) . . ?
C10 Fe C5 120.7(2) . . ?
C10 Fe C7 68.8(2) . . ?
C5 Fe C7 125.9(2) . . ?
C10 Fe C1 107.9(2) . . ?
C5 Fe C1 41.0(2) . . ?
C7 Fe C1 163.8(2) . . ?
C10 Fe C9 40.3(2) . . ?
C5 Fe C9 155.3(2) . . ?
C7 Fe C9 68.2(3) . . ?
C1 Fe C9 120.2(2) . . ?
C10 Fe C4 156.0(2) . . ?
C5 Fe C4 40.7(2) . . ?
C7 Fe C4 108.0(2) . . ?
C1 Fe C4 68.2(2) . . ?
C9 Fe C4 162.5(2) . . ?
C10 Fe C6 41.3(2) . . ?
C5 Fe C6 107.7(2) . . ?
C7 Fe C6 40.9(2) . . ?
C1 Fe C6 126.3(2) . . ?
C9 Fe C6 68.5(2) . . ?
C4 Fe C6 120.6(2) . . ?
C10 Fe C8 68.0(2) . . ?
C5 Fe C8 162.7(2) . . ?
C7 Fe C8 40.0(3) . . ?
C1 Fe C8 154.9(2) . . ?
C9 Fe C8 40.6(2) . . ?
C4 Fe C8 125.7(2) . . ?
C6 Fe C8 68.0(2) . . ?
C10 Fe C3 162.0(2) . . ?
C5 Fe C3 68.6(2) . . ?
C7 Fe C3 120.0(2) . . ?
C1 Fe C3 68.1(2) . . ?
C9 Fe C3 125.3(3) . . ?
C4 Fe C3 40.5(2) . . ?
C6 Fe C3 155.1(2) . . ?
C8 Fe C3 107.8(2) . . ?
C10 Fe C2 125.5(2) . . ?
C5 Fe C2 68.6(2) . . ?
C7 Fe C2 154.2(2) . . ?
C1 Fe C2 40.5(2) . . ?
C9 Fe C2 107.7(3) . . ?
C4 Fe C2 67.9(2) . . ?
C6 Fe C2 163.5(2) . . ?
C8 Fe C2 120.3(2) . . ?
C3 Fe C2 40.2(2) . . ?
N11 C1 C2 124.6(5) . . ?
N11 C1 C5 127.2(5) . . ?
C2 C1 C5 108.1(4) . . ?
N11 C1 Fe 128.8(3) . . ?
C2 C1 Fe 70.2(3) . . ?
C5 C1 Fe 69.3(3) . . ?
C3 C2 C1 108.2(5) . . ?
C3 C2 Fe 69.8(3) . . ?
C1 C2 Fe 69.3(3) . . ?
C2 C3 C4 107.9(5) . . ?
C2 C3 Fe 70.0(3) . . ?
C4 C3 Fe 69.4(3) . . ?
C5 C4 C3 108.6(5) . . ?
C5 C4 Fe 69.4(3) . . ?
C3 C4 Fe 70.0(3) . . ?
C4 C5 C1 107.1(5) . . ?
C4 C5 Fe 69.9(3) . . ?
C1 C5 Fe 69.7(3) . . ?
N19 C6 C7 123.0(5) . . ?
N19 C6 C10 130.2(5) . . ?
C7 C6 C10 106.8(5) . . ?
N19 C6 Fe 126.2(4) . . ?
C7 C6 Fe 69.3(3) . . ?
C10 C6 Fe 68.7(3) . . ?
C8 C7 C6 108.1(5) . . ?
C8 C7 Fe 70.3(3) . . ?
C6 C7 Fe 69.7(3) . . ?
C7 C8 C9 108.8(5) . . ?
C7 C8 Fe 69.7(3) . . ?
C9 C8 Fe 69.5(3) . . ?
C10 C9 C8 107.9(5) . . ?
C10 C9 Fe 69.4(3) . . ?
C8 C9 Fe 69.9(3) . . ?
C9 C10 C6 108.4(5) . . ?
C9 C10 Fe 70.4(3) . . ?
C6 C10 Fe 70.0(3) . . ?
C11 N11 C1 119.2(5) . . ?
N11 C11 C12 122.2(5) . . ?
N13 C12 C17 121.5(5) . . ?
N13 C12 C11 116.6(5) . . ?
C17 C12 C11 121.9(5) . . ?
C12 N13 C14 119.7(5) . . ?
C12 N13 Pd 120.7(3) . . ?
C14 N13 Pd 119.6(4) . . ?
N13 C14 C15 119.8(6) . . ?
N13 C14 C18 118.2(6) . . ?
C15 C14 C18 121.9(5) . . ?
C14 C15 C16 121.0(5) . . ?
C17 C16 C15 118.2(6) . . ?
C12 C17 C16 119.7(6) . . ?
C19 N19 C6 117.9(5) . . ?
N19 C19 C20 122.5(5) . . ?
N21 C20 C25 121.3(5) . . ?
N21 C20 C19 116.8(5) . . ?
C25 C20 C19 121.9(5) . . ?
C20 N21 C22 120.6(5) . . ?
C20 N21 Pd 119.1(3) . . ?
C22 N21 Pd 119.8(4) . . ?
N21 C22 C23 119.5(6) . . ?
N21 C22 C26 118.7(6) . . ?
C23 C22 C26 121.8(6) . . ?
C24 C23 C22 120.3(6) . . ?
C23 C24 C25 119.5(6) . . ?
C24 C25 C20 118.6(6) . . ?
Cl4 C30 Cl3 110.6(4) . . ?

loop_
_geom_bond_atom_site_label_1
_geom_bond_atom_site_label_2
_geom_bond_distance
_geom_bond_site_symmetry_2
_geom_bond_publ_flag
Pd N13 2.053(5) . ?
Pd N21 2.055(5) . ?
Pd Cl1 2.3012(14) . ?
Pd Cl2 2.3110(13) . ?
Fe C10 2.037(5) . ?
Fe C5 2.044(5) . ?
Fe C7 2.048(6) . ?
Fe C1 2.050(5) . ?
Fe C9 2.050(5) . ?
Fe C4 2.051(5) . ?
Fe C6 2.053(5) . ?
Fe C8 2.055(5) . ?
Fe C3 2.059(5) . ?
Fe C2 2.062(5) . ?
C1 N11 1.411(6) . ?
C1 C2 1.424(7) . ?
C1 C5 1.434(7) . ?
C2 C3 1.415(8) . ?
C3 C4 1.424(9) . ?
C4 C5 1.423(7) . ?
C6 N19 1.400(7) . ?
C6 C7 1.434(7) . ?
C6 C10 1.442(8) . ?
C7 C8 1.403(9) . ?
C8 C9 1.423(9) . ?
C9 C10 1.407(8) . ?
N11 C11 1.262(7) . ?
C11 C12 1.475(7) . ?
C12 N13 1.358(7) . ?
C12 C17 1.375(8) . ?
N13 C14 1.358(6) . ?
C14 C15 1.383(10) . ?
C14 C18 1.483(9) . ?
C15 C16 1.385(10) . ?
C16 C17 1.384(8) . ?
N19 C19 1.266(7) . ?
C19 C20 1.478(8) . ?
C20 N21 1.342(7) . ?
C20 C25 1.391(8) . ?
N21 C22 1.354(7) . ?
C22 C23 1.393(10) . ?
C22 C26 1.495(10) . ?
C23 C24 1.369(11) . ?
C24 C25 1.383(10) . ?
C30 Cl4 1.745(7) . ?
C30 Cl3 1.753(7) . ?
